data_4517545
loop_
_publ_author_name
'Chi, Yang'
'Sun, Zong-Dong'
'Xu, Qian-Ting'
'Xue, Huai-Guo'
'Guo, Sheng-Ping'

_publ_section_title
;
 Hexagonal In<sub>2</sub>Se<sub>3</sub>: A Defect Wurtzite-Type Infrared
 Nonlinear Optical Material with Moderate Birefringence Contributed by
 Unique InSe<sub>5</sub> Unit.
;
_journal_name_full 'ACS applied materials &amp; interfaces'
_journal_paper_doi 10.1021/acsami.9b23085
_journal_year 2020
_chemical_formula_moiety 'In2 Se3'
_chemical_formula_sum 'In2 Se3'
_chemical_formula_weight 466.52
_space_group_crystal_system hexagonal
_space_group_IT_number 170
_space_group_name_Hall 'P 65'
_space_group_name_H-M_alt 'P 65'
_atom_sites_solution_primary dual
_audit_creation_date 2020-01-31
_audit_creation_method
;
Olex2 1.2-alpha
(compiled 2018.03.09 svn.r3491 for OlexSys, GUI svn.r5480)
;
_cell_angle_alpha 90
_cell_angle_beta 90
_cell_angle_gamma 120
_cell_formula_units_Z 6
_cell_length_a 7.1231(3)
_cell_length_b 7.1231(3)
_cell_length_c 19.3925(16)
_cell_measurement_reflns_used 3001
_cell_measurement_temperature 293(2)
_cell_measurement_theta_max 27.35
_cell_measurement_theta_min 3.30
_cell_volume 852.12(9)
_computing_molecular_graphics 'Olex2 (Dolomanov et al., 2009)'
_computing_publication_material 'Olex2 (Dolomanov et al., 2009)'
_computing_structure_refinement 'ShelXL (Sheldrick, 2015)'
_computing_structure_solution 'ShelXT (Sheldrick, 2015)'
_diffrn_ambient_temperature 293(2)
_diffrn_measured_fraction_theta_full 0.994
_diffrn_measured_fraction_theta_max 0.996
_diffrn_measurement_device_type 'CCD area detector'
_diffrn_measurement_method 'phi and omega scans'
_diffrn_radiation_monochromator graphite
_diffrn_radiation_type MoK\a
_diffrn_radiation_wavelength 0.71073
_diffrn_reflns_av_R_equivalents 0.0334
_diffrn_reflns_av_unetI/netI 0.0417
_diffrn_reflns_Laue_measured_fraction_full 0.994
_diffrn_reflns_Laue_measured_fraction_max 0.996
_diffrn_reflns_limit_h_max 9
_diffrn_reflns_limit_h_min -5
_diffrn_reflns_limit_k_max 7
_diffrn_reflns_limit_k_min -9
_diffrn_reflns_limit_l_max 25
_diffrn_reflns_limit_l_min -24
_diffrn_reflns_number 4124
_diffrn_reflns_point_group_measured_fraction_full 0.996
_diffrn_reflns_point_group_measured_fraction_max 0.997
_diffrn_reflns_theta_full 25.242
_diffrn_reflns_theta_max 27.466
_diffrn_reflns_theta_min 1.050
_exptl_absorpt_coefficient_mu 27.172
_exptl_absorpt_correction_type none
_exptl_crystal_colour black
_exptl_crystal_colour_primary black
_exptl_crystal_density_diffrn 5.455
_exptl_crystal_description block
_exptl_crystal_F_000 1200
_exptl_crystal_size_max 0.02
_exptl_crystal_size_mid 0.02
_exptl_crystal_size_min 0.015
_refine_diff_density_max 3.833
_refine_diff_density_min -2.669
_refine_diff_density_rms 0.545
_refine_ls_abs_structure_details
;
 Flack x determined using 581 quotients [(I+)-(I-)]/[(I+)+(I-)]
 (Parsons, Flack and Wagner, Acta Cryst. B69 (2013) 249-259).
;
_refine_ls_abs_structure_Flack 0.013(11)
_refine_ls_extinction_method none
_refine_ls_goodness_of_fit_ref 1.232
_refine_ls_hydrogen_treatment undef
_refine_ls_matrix_type full
_refine_ls_number_parameters 47
_refine_ls_number_reflns 1290
_refine_ls_number_restraints 1
_refine_ls_restrained_S_all 1.231
_refine_ls_R_factor_all 0.0434
_refine_ls_R_factor_gt 0.0424
_refine_ls_shift/su_max 0.000
_refine_ls_shift/su_mean 0.000
_refine_ls_structure_factor_coef Fsqd
_refine_ls_weighting_details 'w=1/[\s^2^(Fo^2^)+(0.0188P)^2^+35.3993P] where P=(Fo^2^+2Fc^2^)/3'
_refine_ls_weighting_scheme calc
_refine_ls_wR_factor_gt 0.1069
_refine_ls_wR_factor_ref 0.1074
_reflns_Friedel_coverage 0.943
_reflns_Friedel_fraction_full 0.998
_reflns_Friedel_fraction_max 0.998
_reflns_number_gt 1267
_reflns_number_total 1290
_reflns_threshold_expression 'I > 2\s(I)'
_cod_data_source_file am9b23085_si_002.cif
_cod_data_source_block p65
_cod_original_cell_volume 852.12(10)
_cod_database_code 4517545
_shelx_shelxl_version_number 2014/7
_shelx_space_group_comment
;
The symmetry employed for this shelxl refinement is uniquely defined
by the following loop, which should always be used as a source of
symmetry information in preference to the above space-group names.
They are only intended as comments.
;
_shelx_estimated_absorpt_t_max 0.686
_shelx_estimated_absorpt_t_min 0.613
_olex2_refinement_description
;
1. Twinned data refinement
 Scales: 0.097(6)
 0.903(6)
;
_olex2_submission_special_instructions 'No special instructions were received'

loop_
_space_group_symop_operation_xyz
'x, y, z'
'x-y, x, z+5/6'
'-y, x-y, z+2/3'
'-x, -y, z+1/2'
'-x+y, -x, z+1/3'
'y, -x+y, z+1/6'

loop_
_atom_site_label
_atom_site_type_symbol
_atom_site_fract_x
_atom_site_fract_y
_atom_site_fract_z
_atom_site_U_iso_or_equiv
_atom_site_adp_type
_atom_site_occupancy
_atom_site_site_symmetry_order
_atom_site_calc_flag
_atom_site_refinement_flags_posn
_atom_site_refinement_flags_adp
_atom_site_refinement_flags_occupancy
_atom_site_disorder_assembly
_atom_site_disorder_group
In1 In -0.0110(3) -0.3131(3) 0.00011(10) 0.0181(5) Uani 1 1 d . . . . .
In2 In -0.0151(3) -0.6730(3) -0.13841(9) 0.0152(4) Uani 1 1 d . . . . .
Se1 Se -0.0736(4) -0.3456(4) -0.14712(15) 0.0129(5) Uani 1 1 d . . . . .
Se2 Se -0.0422(4) -0.6953(4) -0.00355(13) 0.0109(5) Uani 1 1 d . . . . .
Se3 Se 0.3671(4) 0.0256(4) -0.01457(14) 0.0163(6) Uani 1 1 d . . . . .

loop_
_atom_site_aniso_label
_atom_site_aniso_U_11
_atom_site_aniso_U_22
_atom_site_aniso_U_33
_atom_site_aniso_U_23
_atom_site_aniso_U_13
_atom_site_aniso_U_12
In1 0.0151(9) 0.0107(8) 0.0278(11) -0.0012(8) 0.0084(8) 0.0060(8)
In2 0.0147(9) 0.0120(8) 0.0197(10) -0.0045(7) -0.0007(7) 0.0072(7)
Se1 0.0137(12) 0.0146(12) 0.0135(11) 0.0012(10) -0.0023(10) 0.0094(10)
Se2 0.0105(12) 0.0094(10) 0.0123(12) -0.0022(10) -0.0001(10) 0.0044(9)
Se3 0.0133(12) 0.0119(12) 0.0200(12) -0.0032(11) 0.0040(11) 0.0036(10)

loop_
_atom_type_symbol
_atom_type_description
_atom_type_scat_dispersion_real
_atom_type_scat_dispersion_imag
_atom_type_scat_source
In In -0.7276 1.3100 'International Tables Vol C Tables 4.2.6.8 and 6.1.1.4'
Se Se -0.0929 2.2259 'International Tables Vol C Tables 4.2.6.8 and 6.1.1.4'

loop_
_geom_angle_atom_site_label_1
_geom_angle_atom_site_label_2
_geom_angle_atom_site_label_3
_geom_angle
_geom_angle_site_symmetry_1
_geom_angle_site_symmetry_3
_geom_angle_publ_flag
Se1 In1 Se1 92.24(9) 6 . ?
Se1 In1 Se2 121.39(11) 6 . ?
Se1 In1 Se3 88.87(10) 6 6 ?
Se1 In1 Se3 120.23(10) 6 . ?
Se1 In1 Se3 172.62(10) . 6 ?
Se2 In1 Se1 87.74(10) . . ?
Se2 In1 Se3 85.46(10) . 6 ?
Se3 In1 Se1 90.75(10) . . ?
Se3 In1 Se2 118.38(11) . . ?
Se3 In1 Se3 94.99(10) . 6 ?
Se1 In2 Se2 94.60(11) . . ?
Se1 In2 Se2 115.29(12) . 2_444 ?
Se2 In2 Se2 100.06(10) 2_444 . ?
Se3 In2 Se1 118.75(12) 2_544 . ?
Se3 In2 Se2 111.76(10) 2_544 . ?
Se3 In2 Se2 112.94(10) 2_544 2_444 ?
In1 Se1 In1 91.33(10) 2_554 . ?
In1 Se1 In2 106.55(11) 2_554 . ?
In2 Se1 In1 85.34(10) . . ?
In1 Se2 In2 89.92(10) . . ?
In2 Se2 In1 109.48(11) 6_655 . ?
In2 Se2 In2 101.06(10) 6_655 . ?
In1 Se3 In1 89.05(10) . 2_554 ?
In2 Se3 In1 108.59(11) 6_665 2_554 ?
In2 Se3 In1 105.35(11) 6_665 . ?

loop_
_geom_bond_atom_site_label_1
_geom_bond_atom_site_label_2
_geom_bond_distance
_geom_bond_site_symmetry_2
_geom_bond_publ_flag
In1 Se1 2.571(3) 6 ?
In1 Se1 2.881(3) . ?
In1 Se2 2.619(3) . ?
In1 Se3 2.580(3) . ?
In1 Se3 2.975(3) 6 ?
In2 Se1 2.572(3) . ?
In2 Se2 2.582(3) 2_444 ?
In2 Se2 2.621(3) . ?
In2 Se3 2.550(3) 2_544 ?
Se1 In1 2.570(3) 2_554 ?
Se2 In2 2.582(3) 6_655 ?
Se3 In1 2.975(3) 2_554 ?
Se3 In2 2.550(3) 6_665 ?

loop_
_twin_individual_id
_twin_individual_mass_fraction_refined
1 0.097(6)
2 0.903(6)
